data_7116472
loop_
_publ_author_name
'Khan, Imtiaz'
'Chidipudi, Suresh Reddy'
'Lam, Hon Wai'

_publ_section_title
;
 Synthesis of spiroindanes by palladium-catalyzed oxidative annulation of
 non- or weakly activated 1,3-dienes involving C-H functionalization.
;
_journal_issue 13
_journal_name_full 'Chemical communications (Cambridge, England)'
_journal_page_first 2613
_journal_page_last 2616
_journal_paper_doi 10.1039/c4cc09496d
_journal_volume 51
_journal_year 2015
_chemical_formula_moiety 'C28 H25 N O2'
_chemical_formula_sum 'C28 H25 N O2'
_chemical_formula_weight 407.49
_chemical_name_systematic
;
 ?
;
_space_group_crystal_system monoclinic
_space_group_IT_number 14
_space_group_name_Hall '-P 2ybc'
_space_group_name_H-M_alt 'P 1 21/c 1'
_symmetry_space_group_name_Hall '-P 2ybc'
_symmetry_space_group_name_H-M 'P 1 21/c 1'
_atom_sites_solution_hydrogens geom
_atom_sites_solution_primary iterative
_atom_sites_solution_secondary difmap
_audit_creation_date 2014-03-10
_audit_creation_method
;
Olex2 1.2
(compiled 2014.02.28 svn.r2899 for OlexSys, GUI svn.r4781)
;
_audit_update_record
;
2014-03-18 deposited with the CCDC.
2014-12-23 downloaded from the CCDC.
;
_cell_angle_alpha 90
_cell_angle_beta 93.3654(14)
_cell_angle_gamma 90
_cell_formula_units_Z 4
_cell_length_a 9.89753(16)
_cell_length_b 24.4163(4)
_cell_length_c 9.00094(16)
_cell_measurement_reflns_used 4570
_cell_measurement_temperature 120(2)
_cell_measurement_theta_max 73.5420
_cell_measurement_theta_min 3.6230
_cell_volume 2171.43(6)
_computing_cell_refinement
;
CrysAlisPro, Agilent Technologies,
Version 1.171.37.31 (release 14-01-2014 CrysAlis171 .NET)
(compiled Jan 14 2014,18:38:05)
;
_computing_data_collection
;
CrysAlisPro, Agilent Technologies,
Version 1.171.37.31 (release 14-01-2014 CrysAlis171 .NET)
(compiled Jan 14 2014,18:38:05)
;
_computing_data_reduction
;
CrysAlisPro, Agilent Technologies,
Version 1.171.37.31 (release 14-01-2014 CrysAlis171 .NET)
(compiled Jan 14 2014,18:38:05)
;
_computing_molecular_graphics 'Olex2 (Dolomanov et al., 2009)'
_computing_publication_material 'Olex2 (Dolomanov et al., 2009)'
_computing_structure_refinement 'ShelXL (Sheldrick, 2008)'
_computing_structure_solution 'olex2.solve (Bourhis et al., 2013)'
_diffrn_ambient_temperature 120(2)
_diffrn_detector 'CCD area detector'
_diffrn_detector_area_resol_mean 10.3271
_diffrn_detector_type 'Agilent Diffraction Atlas detector'
_diffrn_measured_fraction_theta_full 0.997
_diffrn_measured_fraction_theta_max 0.963
_diffrn_measurement_device '\k-geometry diffractometer'
_diffrn_measurement_device_type 'GV1000, Atlas'
_diffrn_measurement_method '\w scans'
_diffrn_orient_matrix_UB_11 -0.0518767000
_diffrn_orient_matrix_UB_12 -0.0252582000
_diffrn_orient_matrix_UB_13 0.1427523000
_diffrn_orient_matrix_UB_21 -0.1128987000
_diffrn_orient_matrix_UB_22 -0.0297545000
_diffrn_orient_matrix_UB_23 -0.0933828000
_diffrn_orient_matrix_UB_31 0.0940541000
_diffrn_orient_matrix_UB_32 -0.0496484000
_diffrn_orient_matrix_UB_33 -0.0166569000
_diffrn_radiation_collimation 'focusing mirrors'
_diffrn_radiation_monochromator mirror
_diffrn_radiation_probe x-ray
_diffrn_radiation_type CuK\a
_diffrn_radiation_wavelength 1.54184
_diffrn_reflns_av_R_equivalents 0.0142
_diffrn_reflns_av_unetI/netI 0.0193
_diffrn_reflns_Laue_measured_fraction_full 0.997
_diffrn_reflns_Laue_measured_fraction_max 0.963
_diffrn_reflns_limit_h_max 12
_diffrn_reflns_limit_h_min -10
_diffrn_reflns_limit_k_max 17
_diffrn_reflns_limit_k_min -29
_diffrn_reflns_limit_l_max 10
_diffrn_reflns_limit_l_min -11
_diffrn_reflns_number 8618
_diffrn_reflns_point_group_measured_fraction_full 0.997
_diffrn_reflns_point_group_measured_fraction_max 0.963
_diffrn_reflns_theta_full 67.684
_diffrn_reflns_theta_max 74.245
_diffrn_reflns_theta_min 3.621
_diffrn_source 'microfocus sealed tube'
_diffrn_source_target Cu
_diffrn_source_type 'Agilent Diffraction microfocus tube'
_exptl_absorpt_coefficient_mu 0.611
_exptl_absorpt_correction_T_max 0.972
_exptl_absorpt_correction_T_min 0.915
_exptl_absorpt_correction_type gaussian
_exptl_absorpt_process_details
;
CrysAlisPro, Agilent Technologies,
Version 1.171.37.31 (release 14-01-2014 CrysAlis171 .NET)
(compiled Jan 14 2014,18:38:05)
Numerical absorption correction based on gaussian integration over
            a multifaceted crystal model
Empirical absorption correction using spherical harmonics,
 implemented in SCALE3 ABSPACK scaling algorithm.
;
_exptl_crystal_colour 'clear colourless'
_exptl_crystal_colour_lustre clear
_exptl_crystal_colour_primary colourless
_exptl_crystal_density_diffrn 1.246
_exptl_crystal_description prism
_exptl_crystal_F_000 864
_exptl_crystal_recrystallization_method
'crystallised by the slow evaporation of a solution of the compound in a mixture of ethyl acetate and petroleum ether'
_exptl_crystal_size_max 0.1796
_exptl_crystal_size_mid 0.0711
_exptl_crystal_size_min 0.0495
_refine_diff_density_max 0.245
_refine_diff_density_min -0.169
_refine_diff_density_rms 0.038
_refine_ls_extinction_method none
_refine_ls_goodness_of_fit_ref 1.023
_refine_ls_hydrogen_treatment constr
_refine_ls_matrix_type full
_refine_ls_number_parameters 284
_refine_ls_number_reflns 4262
_refine_ls_number_restraints 0
_refine_ls_restrained_S_all 1.023
_refine_ls_R_factor_all 0.0428
_refine_ls_R_factor_gt 0.0367
_refine_ls_shift/su_max 0.001
_refine_ls_shift/su_mean 0.000
_refine_ls_structure_factor_coef Fsqd
_refine_ls_weighting_details 'w=1/[\s^2^(Fo^2^)+(0.0492P)^2^+0.6285P] where P=(Fo^2^+2Fc^2^)/3'
_refine_ls_weighting_scheme calc
_refine_ls_wR_factor_gt 0.0920
_refine_ls_wR_factor_ref 0.0968
_reflns_Friedel_coverage 0.000
_reflns_number_gt 3753
_reflns_number_total 4262
_reflns_threshold_expression 'I > 2\s(I)'
_cod_data_source_file c4cc09496d2.cif
_cod_data_source_block ikhwld
_cod_database_code 7116472
_nottingham_internal_coll_name IKHWLD
_nottingham_internal_coll_number 13348
_nottingham_internal_coll_client IK/HWL
_nottingham_internal_coll_type custom
_nottingham_internal_coll_frame_time '120.0000, 30.0000'
_nottingham_internal_coll_frame_width 1.0000
_nottingham_internal_coll_frame_method 'omega scans'
_nottingham_internal_coll_user pczwl
_nottingham_internal_coll_date 06/03/2014
_nottingham_internal_coll_location NOTTS
_nottingham_internal_process_user pczwl
_nottingham_internal_process_date 07/03/2014
_nottingham_internal_solution_user wl
_nottingham_internal_solution_date 7/3/2014
_nottingham_internal_refinement_user wl
_nottingham_internal_refinement_date 7/3/2014
_nottingham_internal_validation_user wl
_nottingham_internal_validation_date 17/3/2014
_nottingham_internal_archive_date 17/3/2014
_shelxl_version_number 2013-4
_chemical_oxdiff_formula 'C28 H25 N O2'
_shelx_space_group_comment
;
The symmetry employed for this shelxl refinement is uniquely defined
by the following loop, which should always be used as a source of
symmetry information in preference to the above space-group names.
They are only intended as comments.
;
_reflns_odcompleteness_completeness 99.70
_reflns_odcompleteness_iscentric 1
_reflns_odcompleteness_theta 66.97
_olex2_refinement_description
;
1. Fixed Uiso
 At 1.2 times of:
  All C(H) groups, All C(H,H) groups
 At 1.5 times of:
  All C(H,H,H) groups, All C(H,H,H,H,H,H) groups
2. Others
 Sof(H31D)=Sof(H31E)=Sof(H31F)=1-FVAR(1)
 Sof(H31A)=Sof(H31B)=Sof(H31C)=FVAR(1)
3.a Ternary CH refined with riding coordinates:
 C1(H1)
3.b Secondary CH2 refined with riding coordinates:
 C2(H2A,H2B)
3.c Aromatic/amide H refined with riding coordinates:
 C5(H5), C7(H7), C12(H12), C13(H13), C14(H14), C15(H15), C22(H22), C23(H23),
 C25(H25), C26(H26), C27(H27), C28(H28), C29(H29)
3.d Idealised Me refined as rotating group:
 C20(H20A,H20B,H20C), C30(H30A,H30B,H30C), C31(H31A,H31B,H31C), C31(H31D,H31E,
 H31F)
;
_olex2_computing_structure_refinement_long 'ShelXL (Sheldrick, 2008)'

loop_
_space_group_symop_operation_xyz
'x, y, z'
'-x, y+1/2, -z+1/2'
'-x, -y, -z'
'x, -y-1/2, z-1/2'

loop_
_atom_site_label
_atom_site_type_symbol
_atom_site_fract_x
_atom_site_fract_y
_atom_site_fract_z
_atom_site_U_iso_or_equiv
_atom_site_adp_type
_atom_site_occupancy
_atom_site_site_symmetry_order
_atom_site_calc_flag
_atom_site_refinement_flags_posn
_atom_site_refinement_flags_occupancy
_atom_site_disorder_assembly
_atom_site_disorder_group
C1 C 0.89811(12) 0.42470(5) 0.04244(12) 0.0219(2) Uani 1 1 d . . . .
H1 H 0.9810 0.4481 0.0533 0.026 Uiso 1 1 calc R . . .
C2 C 0.79355(12) 0.45609(5) -0.05993(13) 0.0241(2) Uani 1 1 d . . . .
H2A H 0.8388 0.4778 -0.1356 0.029 Uiso 1 1 calc R . . .
H2B H 0.7281 0.4307 -0.1108 0.029 Uiso 1 1 calc R . . .
C3 C 0.72485(11) 0.49275(5) 0.04701(13) 0.0222(2) Uani 1 1 d . . . .
C4 C 0.64443(12) 0.53889(5) 0.01615(14) 0.0250(3) Uani 1 1 d . . . .
C5 C 0.58800(12) 0.56493(5) 0.13594(15) 0.0273(3) Uani 1 1 d . . . .
H5 H 0.5311 0.5957 0.1164 0.033 Uiso 1 1 calc R . . .
C6 C 0.61152(12) 0.54771(5) 0.28308(15) 0.0274(3) Uani 1 1 d . . . .
C7 C 0.69337(12) 0.50190(5) 0.31175(14) 0.0237(2) Uani 1 1 d . . . .
H7 H 0.7112 0.4892 0.4107 0.028 Uiso 1 1 calc R . . .
C8 C 0.74817(11) 0.47526(4) 0.19318(13) 0.0211(2) Uani 1 1 d . . . .
C9 C 0.83558(11) 0.42328(4) 0.19789(12) 0.0201(2) Uani 1 1 d . . . .
C10 C 0.73651(11) 0.37590(4) 0.21265(13) 0.0208(2) Uani 1 1 d . . . .
C11 C 0.72797(12) 0.35168(4) 0.36115(13) 0.0221(2) Uani 1 1 d . . . .
C12 C 0.62901(13) 0.31201(5) 0.38309(14) 0.0276(3) Uani 1 1 d . . . .
H12 H 0.5651 0.3031 0.3039 0.033 Uiso 1 1 calc R . . .
C13 C 0.62312(15) 0.28565(6) 0.51809(16) 0.0374(3) Uani 1 1 d . . . .
H13 H 0.5571 0.2582 0.5318 0.045 Uiso 1 1 calc R . . .
C14 C 0.71553(17) 0.30003(6) 0.63349(16) 0.0420(3) Uani 1 1 d . . . .
H14 H 0.7117 0.2823 0.7271 0.050 Uiso 1 1 calc R . . .
C15 C 0.81293(15) 0.33963(6) 0.61515(14) 0.0342(3) Uani 1 1 d . . . .
H15 H 0.8745 0.3491 0.6961 0.041 Uiso 1 1 calc R . . .
C16 C 0.82122(12) 0.36586(5) 0.47792(13) 0.0233(2) Uani 1 1 d . . . .
N17 N 0.92488(10) 0.40415(4) 0.45772(11) 0.0228(2) Uani 1 1 d . . . .
C18 C 0.94546(11) 0.42871(4) 0.32338(13) 0.0212(2) Uani 1 1 d . . . .
O19 O 0.66551(8) 0.36029(3) 0.10555(9) 0.0271(2) Uani 1 1 d . . . .
C20 C 1.02648(14) 0.41396(6) 0.58016(15) 0.0334(3) Uani 1 1 d . . . .
H20A H 1.0720 0.3795 0.6075 0.050 Uiso 1 1 calc GR . . .
H20B H 0.9820 0.4285 0.6663 0.050 Uiso 1 1 calc GR . . .
H20C H 1.0933 0.4405 0.5484 0.050 Uiso 1 1 calc GR . . .
O21 O 1.04569(9) 0.45656(4) 0.30650(10) 0.0294(2) Uani 1 1 d . . . .
C22 C 0.94168(12) 0.36999(5) -0.01321(12) 0.0230(2) Uani 1 1 d . . . .
H22 H 0.8766 0.3414 -0.0219 0.028 Uiso 1 1 calc R . . .
C23 C 1.06713(12) 0.35955(5) -0.05103(13) 0.0245(2) Uani 1 1 d . . . .
H23 H 1.1306 0.3886 -0.0389 0.029 Uiso 1 1 calc R . . .
C24 C 1.11790(12) 0.30760(5) -0.10980(13) 0.0244(2) Uani 1 1 d . . . .
C25 C 1.04994(16) 0.25820(6) -0.10211(18) 0.0412(3) Uani 1 1 d . . . .
H25 H 0.9664 0.2567 -0.0555 0.049 Uiso 1 1 calc R . . .
C26 C 1.10235(17) 0.21115(6) -0.1614(2) 0.0482(4) Uani 1 1 d . . . .
H26 H 1.0539 0.1777 -0.1553 0.058 Uiso 1 1 calc R . . .
C27 C 1.22319(15) 0.21170(6) -0.22915(17) 0.0379(3) Uani 1 1 d . . . .
H27 H 1.2588 0.1790 -0.2688 0.045 Uiso 1 1 calc R . . .
C28 C 1.29129(15) 0.26025(6) -0.2383(2) 0.0460(4) Uani 1 1 d . . . .
H28 H 1.3746 0.2614 -0.2856 0.055 Uiso 1 1 calc R . . .
C29 C 1.23956(14) 0.30765(6) -0.17907(19) 0.0394(3) Uani 1 1 d . . . .
H29 H 1.2884 0.3410 -0.1860 0.047 Uiso 1 1 calc R . . .
C30 C 0.62200(13) 0.55987(5) -0.14027(15) 0.0307(3) Uani 1 1 d . . . .
H30A H 0.5685 0.5332 -0.2000 0.046 Uiso 1 1 calc GR . . .
H30B H 0.7096 0.5653 -0.1836 0.046 Uiso 1 1 calc GR . . .
H30C H 0.5733 0.5948 -0.1392 0.046 Uiso 1 1 calc GR . . .
C31 C 0.55111(15) 0.57828(6) 0.40907(18) 0.0392(3) Uani 1 1 d . . . .
H31A H 0.5232 0.5521 0.4839 0.059 Uiso 0.54(4) 1 calc GR P A 1
H31B H 0.4722 0.5992 0.3704 0.059 Uiso 0.54(4) 1 calc GR P A 1
H31C H 0.6187 0.6034 0.4547 0.059 Uiso 0.54(4) 1 calc GR P A 1
H31D H 0.5743 0.6172 0.4030 0.059 Uiso 0.46(4) 1 calc GR P A 2
H31E H 0.5874 0.5634 0.5044 0.059 Uiso 0.46(4) 1 calc GR P A 2
H31F H 0.4525 0.5741 0.4016 0.059 Uiso 0.46(4) 1 calc GR P A 2

loop_
_atom_site_aniso_label
_atom_site_aniso_U_11
_atom_site_aniso_U_22
_atom_site_aniso_U_33
_atom_site_aniso_U_23
_atom_site_aniso_U_13
_atom_site_aniso_U_12
C1 0.0236(5) 0.0216(5) 0.0208(6) 0.0014(4) 0.0048(4) -0.0015(4)
C2 0.0266(6) 0.0244(6) 0.0214(6) 0.0033(4) 0.0034(4) -0.0009(4)
C3 0.0205(5) 0.0205(5) 0.0258(6) 0.0021(4) 0.0026(4) -0.0040(4)
C4 0.0199(5) 0.0207(5) 0.0343(7) 0.0045(5) 0.0001(4) -0.0054(4)
C5 0.0204(5) 0.0187(5) 0.0427(7) 0.0022(5) 0.0030(5) -0.0013(4)
C6 0.0234(6) 0.0218(6) 0.0378(7) -0.0034(5) 0.0073(5) -0.0028(4)
C7 0.0232(5) 0.0222(6) 0.0261(6) -0.0009(4) 0.0047(4) -0.0032(4)
C8 0.0192(5) 0.0191(5) 0.0253(6) 0.0009(4) 0.0030(4) -0.0029(4)
C9 0.0217(5) 0.0190(5) 0.0201(5) 0.0015(4) 0.0042(4) -0.0004(4)
C10 0.0204(5) 0.0188(5) 0.0235(6) -0.0016(4) 0.0047(4) 0.0018(4)
C11 0.0246(6) 0.0184(5) 0.0240(6) -0.0009(4) 0.0080(4) 0.0007(4)
C12 0.0303(6) 0.0235(6) 0.0298(6) -0.0032(5) 0.0097(5) -0.0041(5)
C13 0.0450(8) 0.0315(7) 0.0371(7) 0.0027(6) 0.0149(6) -0.0134(6)
C14 0.0564(9) 0.0416(8) 0.0287(7) 0.0114(6) 0.0104(6) -0.0115(7)
C15 0.0432(8) 0.0363(7) 0.0235(6) 0.0049(5) 0.0041(5) -0.0055(6)
C16 0.0269(6) 0.0199(5) 0.0237(6) 0.0009(4) 0.0073(5) 0.0008(4)
N17 0.0257(5) 0.0228(5) 0.0201(5) 0.0009(4) 0.0021(4) -0.0019(4)
C18 0.0222(5) 0.0186(5) 0.0231(6) -0.0001(4) 0.0038(4) 0.0009(4)
O19 0.0279(4) 0.0277(4) 0.0255(4) -0.0006(3) 0.0008(3) -0.0049(3)
C20 0.0367(7) 0.0370(7) 0.0257(6) 0.0039(5) -0.0051(5) -0.0075(5)
O21 0.0258(4) 0.0340(5) 0.0283(5) 0.0044(4) 0.0017(3) -0.0090(4)
C22 0.0277(6) 0.0221(6) 0.0197(5) -0.0003(4) 0.0040(4) -0.0024(4)
C23 0.0267(6) 0.0217(5) 0.0250(6) 0.0006(4) 0.0019(4) -0.0012(4)
C24 0.0252(6) 0.0235(6) 0.0244(6) 0.0010(4) 0.0020(4) 0.0010(4)
C25 0.0423(8) 0.0280(7) 0.0559(9) -0.0034(6) 0.0246(7) -0.0058(6)
C26 0.0539(9) 0.0232(7) 0.0698(11) -0.0080(7) 0.0243(8) -0.0094(6)
C27 0.0434(8) 0.0261(6) 0.0449(8) -0.0066(6) 0.0083(6) 0.0068(6)
C28 0.0327(7) 0.0349(7) 0.0724(11) -0.0047(7) 0.0216(7) 0.0040(6)
C29 0.0277(7) 0.0260(6) 0.0658(10) -0.0040(6) 0.0133(6) -0.0028(5)
C30 0.0271(6) 0.0272(6) 0.0373(7) 0.0095(5) -0.0031(5) -0.0030(5)
C31 0.0398(8) 0.0313(7) 0.0480(8) -0.0061(6) 0.0153(6) 0.0056(6)

loop_
_atom_type_symbol
_atom_type_description
_atom_type_scat_dispersion_real
_atom_type_scat_dispersion_imag
_atom_type_scat_source
C C 0.0181 0.0091 'International Tables Vol C Tables 4.2.6.8 and 6.1.1.4'
H H 0.0000 0.0000 'International Tables Vol C Tables 4.2.6.8 and 6.1.1.4'
N N 0.0311 0.0180 'International Tables Vol C Tables 4.2.6.8 and 6.1.1.4'
O O 0.0492 0.0322 'International Tables Vol C Tables 4.2.6.8 and 6.1.1.4'

loop_
_exptl_crystal_face_index_h
_exptl_crystal_face_index_k
_exptl_crystal_face_index_l
_exptl_crystal_face_perp_dist
_exptl_oxdiff_crystal_face_indexfrac_h
_exptl_oxdiff_crystal_face_indexfrac_k
_exptl_oxdiff_crystal_face_indexfrac_l
_exptl_oxdiff_crystal_face_x
_exptl_oxdiff_crystal_face_y
_exptl_oxdiff_crystal_face_z
2 1 0 0.0323 2.0013 0.9951 -0.0018 -0.1292 -0.2554 0.1389
-2 -1 0 0.0323 -2.0013 -0.9951 0.0018 0.1292 0.2554 -0.1389
0 -1 0 0.0162 -0.0002 -0.9995 0.0001 0.0253 0.0298 0.0496
0 1 0 0.0332 0.0002 0.9995 -0.0001 -0.0253 -0.0298 -0.0496
1 -2 -5 0.0835 0.9970 -2.0010 -4.9986 -0.7147 0.4138 0.2764
-1 2 5 0.0835 -0.9970 2.0010 4.9986 0.7147 -0.4138 -0.2764
2 -5 0 0.0267 1.9999 -5.0020 -0.0014 0.0224 -0.0768 0.4365
-2 5 0 0.0415 -1.9999 5.0020 0.0014 -0.0224 0.0768 -0.4365
-2 5 -1 0.0577 -2.0005 5.0021 -0.9982 -0.1651 0.1702 -0.4199
-2 -5 -2 0.0628 -2.0036 -4.9930 -1.9970 -0.0550 0.5612 0.0927
4 3 -4 0.0700 4.0004 2.9899 -4.0021 -0.8544 -0.1669 0.2945
0 5 -1 0.0512 0.0006 4.9976 -1.0000 -0.2690 -0.0554 -0.2314

loop_
_geom_angle_atom_site_label_1
_geom_angle_atom_site_label_2
_geom_angle_atom_site_label_3
_geom_angle
C2 C1 H1 106.9
C2 C1 C9 104.94(9)
C9 C1 H1 106.9
C22 C1 H1 106.9
C22 C1 C2 115.97(10)
C22 C1 C9 114.59(9)
C1 C2 H2A 111.2
C1 C2 H2B 111.2
H2A C2 H2B 109.1
C3 C2 C1 103.01(9)
C3 C2 H2A 111.2
C3 C2 H2B 111.2
C4 C3 C2 128.71(11)
C8 C3 C2 111.49(10)
C8 C3 C4 119.79(11)
C3 C4 C30 120.80(11)
C5 C4 C3 117.54(11)
C5 C4 C30 121.65(11)
C4 C5 H5 118.5
C6 C5 C4 122.93(11)
C6 C5 H5 118.5
C5 C6 C7 118.63(11)
C5 C6 C31 120.82(12)
C7 C6 C31 120.55(12)
C6 C7 H7 120.6
C8 C7 C6 118.83(11)
C8 C7 H7 120.6
C3 C8 C9 110.01(10)
C7 C8 C3 122.26(11)
C7 C8 C9 127.70(10)
C8 C9 C1 102.07(9)
C10 C9 C1 112.62(9)
C10 C9 C8 105.37(9)
C18 C9 C1 110.98(9)
C18 C9 C8 108.93(9)
C18 C9 C10 115.75(9)
C11 C10 C9 117.11(10)
O19 C10 C9 120.71(10)
O19 C10 C11 122.15(10)
C12 C11 C10 119.02(11)
C12 C11 C16 120.05(11)
C16 C11 C10 120.85(10)
C11 C12 H12 119.6
C13 C12 C11 120.88(12)
C13 C12 H12 119.6
C12 C13 H13 120.6
C12 C13 C14 118.76(12)
C14 C13 H13 120.6
C13 C14 H14 119.3
C15 C14 C13 121.41(13)
C15 C14 H14 119.3
C14 C15 H15 119.9
C14 C15 C16 120.24(13)
C16 C15 H15 119.9
C11 C16 N17 121.35(10)
C15 C16 C11 118.65(11)
C15 C16 N17 119.96(11)
C16 N17 C20 118.95(10)
C18 N17 C16 123.34(10)
C18 N17 C20 117.31(10)
N17 C18 C9 118.47(10)
O21 C18 C9 120.36(10)
O21 C18 N17 121.07(11)
N17 C20 H20A 109.5
N17 C20 H20B 109.5
N17 C20 H20C 109.5
H20A C20 H20B 109.5
H20A C20 H20C 109.5
H20B C20 H20C 109.5
C1 C22 H22 118.4
C23 C22 C1 123.17(11)
C23 C22 H22 118.4
C22 C23 H23 116.6
C22 C23 C24 126.83(11)
C24 C23 H23 116.6
C25 C24 C23 123.70(11)
C25 C24 C29 117.38(12)
C29 C24 C23 118.91(11)
C24 C25 H25 119.6
C26 C25 C24 120.71(13)
C26 C25 H25 119.6
C25 C26 H26 119.3
C27 C26 C25 121.33(13)
C27 C26 H26 119.3
C26 C27 H27 120.7
C28 C27 C26 118.68(13)
C28 C27 H27 120.7
C27 C28 H28 119.8
C27 C28 C29 120.41(13)
C29 C28 H28 119.8
C24 C29 H29 119.3
C28 C29 C24 121.48(12)
C28 C29 H29 119.3
C4 C30 H30A 109.5
C4 C30 H30B 109.5
C4 C30 H30C 109.5
H30A C30 H30B 109.5
H30A C30 H30C 109.5
H30B C30 H30C 109.5
C6 C31 H31A 109.5
C6 C31 H31B 109.5
C6 C31 H31C 109.5
C6 C31 H31D 109.5
C6 C31 H31E 109.5
C6 C31 H31F 109.5
H31A C31 H31B 109.5
H31A C31 H31C 109.5
H31B C31 H31C 109.5
H31D C31 H31E 109.5
H31D C31 H31F 109.5
H31E C31 H31F 109.5

loop_
_geom_bond_atom_site_label_1
_geom_bond_atom_site_label_2
_geom_bond_distance
C1 H1 1.0000
C1 C2 1.5477(16)
C1 C9 1.5632(15)
C1 C22 1.4987(15)
C2 H2A 0.9900
C2 H2B 0.9900
C2 C3 1.5057(16)
C3 C4 1.3978(16)
C3 C8 1.3896(16)
C4 C5 1.3962(18)
C4 C30 1.5024(17)
C5 H5 0.9500
C5 C6 1.3960(19)
C6 C7 1.3964(17)
C6 C31 1.5100(18)
C7 H7 0.9500
C7 C8 1.3870(16)
C8 C9 1.5353(15)
C9 C10 1.5274(15)
C9 C18 1.5271(16)
C10 C11 1.4685(16)
C10 O19 1.2201(14)
C11 C12 1.3998(16)
C11 C16 1.4009(17)
C12 H12 0.9500
C12 C13 1.3793(19)
C13 H13 0.9500
C13 C14 1.388(2)
C14 H14 0.9500
C14 C15 1.382(2)
C15 H15 0.9500
C15 C16 1.3980(17)
C16 N17 1.4077(15)
N17 C18 1.3756(15)
N17 C20 1.4673(15)
C18 O21 1.2194(14)
C20 H20A 0.9800
C20 H20B 0.9800
C20 H20C 0.9800
C22 H22 0.9500
C22 C23 1.3312(17)
C23 H23 0.9500
C23 C24 1.4739(16)
C24 C25 1.3848(18)
C24 C29 1.3881(18)
C25 H25 0.9500
C25 C26 1.381(2)
C26 H26 0.9500
C26 C27 1.374(2)
C27 H27 0.9500
C27 C28 1.368(2)
C28 H28 0.9500
C28 C29 1.385(2)
C29 H29 0.9500
C30 H30A 0.9800
C30 H30B 0.9800
C30 H30C 0.9800
C31 H31A 0.9800
C31 H31B 0.9800
C31 H31C 0.9800
C31 H31D 0.9800
C31 H31E 0.9800
C31 H31F 0.9800

loop_
_geom_torsion_atom_site_label_1
_geom_torsion_atom_site_label_2
_geom_torsion_atom_site_label_3
_geom_torsion_atom_site_label_4
_geom_torsion
C1 C2 C3 C4 163.69(11)
C1 C2 C3 C8 -17.11(12)
C1 C9 C10 C11 147.80(10)
C1 C9 C10 O19 -34.16(14)
C1 C9 C18 N17 -150.26(10)
C1 C9 C18 O21 33.41(14)
C1 C22 C23 C24 -178.48(11)
C2 C1 C9 C8 -27.80(11)
C2 C1 C9 C10 84.69(11)
C2 C1 C9 C18 -143.73(9)
C2 C1 C22 C23 113.84(13)
C2 C3 C4 C5 177.76(11)
C2 C3 C4 C30 -3.18(18)
C2 C3 C8 C7 -178.85(10)
C2 C3 C8 C9 -0.80(13)
C3 C4 C5 C6 1.72(17)
C3 C8 C9 C1 18.11(11)
C3 C8 C9 C10 -99.70(10)
C3 C8 C9 C18 135.52(10)
C4 C3 C8 C7 0.43(17)
C4 C3 C8 C9 178.48(10)
C4 C5 C6 C7 -1.05(18)
C4 C5 C6 C31 178.29(11)
C5 C6 C7 C8 0.02(17)
C6 C7 C8 C3 0.27(17)
C6 C7 C8 C9 -177.40(10)
C7 C8 C9 C1 -163.98(11)
C7 C8 C9 C10 78.21(14)
C7 C8 C9 C18 -46.57(15)
C8 C3 C4 C5 -1.38(16)
C8 C3 C4 C30 177.68(10)
C8 C9 C10 C11 -101.75(11)
C8 C9 C10 O19 76.29(13)
C8 C9 C18 N17 98.14(11)
C8 C9 C18 O21 -78.19(13)
C9 C1 C2 C3 27.57(11)
C9 C1 C22 C23 -123.60(12)
C9 C10 C11 C12 173.57(10)
C9 C10 C11 C16 -9.53(15)
C10 C9 C18 N17 -20.31(14)
C10 C9 C18 O21 163.36(10)
C10 C11 C12 C13 175.73(11)
C10 C11 C16 C15 -176.82(11)
C10 C11 C16 N17 0.81(17)
C11 C12 C13 C14 1.4(2)
C11 C16 N17 C18 -2.35(17)
C11 C16 N17 C20 -174.87(11)
C12 C11 C16 C15 0.04(17)
C12 C11 C16 N17 177.67(10)
C12 C13 C14 C15 -0.5(2)
C13 C14 C15 C16 -0.7(2)
C14 C15 C16 C11 0.9(2)
C14 C15 C16 N17 -176.79(13)
C15 C16 N17 C18 175.25(11)
C15 C16 N17 C20 2.73(17)
C16 C11 C12 C13 -1.20(18)
C16 N17 C18 C9 12.52(16)
C16 N17 C18 O21 -171.18(11)
C18 C9 C10 C11 18.65(14)
C18 C9 C10 O19 -163.32(10)
O19 C10 C11 C12 -4.43(17)
O19 C10 C11 C16 172.47(11)
C20 N17 C18 C9 -174.84(10)
C20 N17 C18 O21 1.46(16)
C22 C1 C2 C3 155.09(9)
C22 C1 C9 C8 -156.15(9)
C22 C1 C9 C10 -43.66(13)
C22 C1 C9 C18 87.92(12)
C22 C23 C24 C25 -15.6(2)
C22 C23 C24 C29 163.43(13)
C23 C24 C25 C26 179.03(15)
C23 C24 C29 C28 -179.06(14)
C24 C25 C26 C27 0.3(3)
C25 C24 C29 C28 0.0(2)
C25 C26 C27 C28 -0.6(3)
C26 C27 C28 C29 0.6(3)
C27 C28 C29 C24 -0.3(3)
C29 C24 C25 C26 0.0(2)
C30 C4 C5 C6 -177.33(11)
C31 C6 C7 C8 -179.32(11)
